data_7030876
loop_
_publ_author_name
'Wang, Yan-Ning'
'Yang, Qing-Feng'
'Li, Guang-Hua'
'Zhang, Ping'
'Yu, Jie-Hui'
'Xu, Ji-Qing'

_publ_section_title
;
 Construction of acylhydrazidate-extended metal-organic frameworks.
;
_journal_issue 30
_journal_name_full 'Dalton transactions (Cambridge, England : 2003)'
_journal_page_first 11646
_journal_page_last 11657
_journal_paper_doi 10.1039/c4dt00780h
_journal_volume 43
_journal_year 2014
_chemical_formula_sum 'C16 H10 N6 O9 Zn2'
_chemical_formula_weight 561.04
_chemical_name_systematic ?
_space_group_IT_number 88
_symmetry_cell_setting tetragonal
_symmetry_space_group_name_Hall '-I 4ad'
_symmetry_space_group_name_H-M 'I 41/a :2'
_atom_sites_solution_hydrogens geom
_atom_sites_solution_primary direct
_atom_sites_solution_secondary difmap
_audit_creation_method SHELXL-97
_cell_angle_alpha 90.00
_cell_angle_beta 90.00
_cell_angle_gamma 90.00
_cell_formula_units_Z 16
_cell_length_a 17.6446(9)
_cell_length_b 17.6446(9)
_cell_length_c 22.742(3)
_cell_measurement_temperature 293(2)
_cell_volume 7080.3(11)
_computing_cell_refinement 'Bruker SMAR'
_computing_data_collection 'Bruker SMAR'
_computing_data_reduction 'Bruker SMAR'
_computing_structure_refinement 'SHELXL-97 (Sheldrick, 1997)'
_computing_structure_solution 'SHELXS-97 (Sheldrick, 1990)'
_diffrn_ambient_temperature 293(2)
_diffrn_detector_area_resol_mean 9.00cm
_diffrn_measured_fraction_theta_full 1.000
_diffrn_measured_fraction_theta_max 1.000
_diffrn_measurement_device_type 'CCD area detector'
_diffrn_measurement_method 'phi and omega scans'
_diffrn_radiation_monochromator graphite
_diffrn_radiation_source 'fine-focus sealed tube'
_diffrn_radiation_type MoK\a
_diffrn_radiation_wavelength 0.71073
_diffrn_reflns_av_R_equivalents 0.0961
_diffrn_reflns_av_sigmaI/netI 0.0443
_diffrn_reflns_limit_h_max 15
_diffrn_reflns_limit_h_min -20
_diffrn_reflns_limit_k_max 20
_diffrn_reflns_limit_k_min -20
_diffrn_reflns_limit_l_max 26
_diffrn_reflns_limit_l_min -27
_diffrn_reflns_number 19798
_diffrn_reflns_theta_full 25.03
_diffrn_reflns_theta_max 25.03
_diffrn_reflns_theta_min 1.46
_diffrn_standards_decay_% none
_diffrn_standards_interval_count none
_diffrn_standards_interval_time none
_diffrn_standards_number none
_exptl_absorpt_coefficient_mu 2.784
_exptl_absorpt_correction_T_max 0.757
_exptl_absorpt_correction_T_min 0.744
_exptl_absorpt_correction_type empirical
_exptl_absorpt_process_details SADABS
_exptl_crystal_colour yellow
_exptl_crystal_density_diffrn 2.105
_exptl_crystal_density_method 'not measured'
_exptl_crystal_description block
_exptl_crystal_F_000 4480
_exptl_crystal_size_max 0.11
_exptl_crystal_size_mid 0.10
_exptl_crystal_size_min 0.10
_refine_diff_density_max 0.916
_refine_diff_density_min -0.903
_refine_diff_density_rms 0.132
_refine_ls_extinction_method none
_refine_ls_goodness_of_fit_ref 1.119
_refine_ls_hydrogen_treatment constr
_refine_ls_matrix_type full
_refine_ls_number_parameters 293
_refine_ls_number_reflns 3130
_refine_ls_number_restraints 0
_refine_ls_restrained_S_all 1.119
_refine_ls_R_factor_all 0.0503
_refine_ls_R_factor_gt 0.0418
_refine_ls_shift/su_max 0.001
_refine_ls_shift/su_mean 0.000
_refine_ls_structure_factor_coef Fsqd
_refine_ls_weighting_details 'calc w=1/[\s^2^(Fo^2^)+(0.0377P)^2^+54.3482P] where P=(Fo^2^+2Fc^2^)/3'
_refine_ls_weighting_scheme calc
_refine_ls_wR_factor_gt 0.1082
_refine_ls_wR_factor_ref 0.1180
_reflns_number_gt 2744
_reflns_number_total 3130
_reflns_threshold_expression >2sigma(I)
_cod_data_source_file c4dt00780h2.cif
_cod_data_source_block 4
_cod_depositor_comments 'Adding full bibliography for 7030873--7030876.cif.'
_cod_original_cell_volume 7080.4(10)
_cod_original_sg_symbol_H-M I4(1)/a
_cod_database_code 7030876

loop_
_symmetry_equiv_pos_as_xyz
'x, y, z'
'-x+1/2, -y, z+1/2'
'-y+3/4, x+1/4, z+1/4'
'y+3/4, -x+3/4, z+3/4'
'x+1/2, y+1/2, z+1/2'
'-x+1, -y+1/2, z+1'
'-y+5/4, x+3/4, z+3/4'
'y+5/4, -x+5/4, z+5/4'
'-x, -y, -z'
'x-1/2, y, -z-1/2'
'y-3/4, -x-1/4, -z-1/4'
'-y-3/4, x-3/4, -z-3/4'
'-x+1/2, -y+1/2, -z+1/2'
'x, y+1/2, -z'
'y-1/4, -x+1/4, -z+1/4'
'-y-1/4, x-1/4, -z-1/4'

loop_
_atom_site_label
_atom_site_type_symbol
_atom_site_fract_x
_atom_site_fract_y
_atom_site_fract_z
_atom_site_U_iso_or_equiv
_atom_site_adp_type
_atom_site_occupancy
_atom_site_symmetry_multiplicity
_atom_site_calc_flag
_atom_site_refinement_flags
_atom_site_attached_hydrogens
Zn1 Zn 0.15973(3) 0.77630(3) -0.06183(2) 0.02745(18) Uani 1 1 d . 0
Zn2 Zn 0.36171(3) 0.72046(3) 0.10681(2) 0.02354(17) Uani 1 1 d . 0
O1 O 0.1130(2) 0.70098(18) -0.11948(13) 0.0320(8) Uani 1 1 d . 0
O2 O 0.1422(2) 0.7834(2) -0.34391(15) 0.0468(10) Uani 1 1 d . 0
O3 O 0.41661(18) 0.79546(18) 0.16707(12) 0.0261(7) Uani 1 1 d . 0
O4 O 0.3610(2) 0.7174(2) 0.39137(14) 0.0462(10) Uani 1 1 d . 0
O5 O 0.1950(2) 0.68921(18) -0.01099(15) 0.0361(8) Uani 1 1 d . 0
O6 O 0.24090(19) 0.83397(17) -0.01128(14) 0.0312(7) Uani 1 1 d . 0
OW1 O -0.1464(7) 0.9841(7) 0.1459(5) 0.199(5) Uiso 1 1 d . 2
O8 O 0.32161(19) 0.80923(17) 0.06189(14) 0.0314(8) Uani 1 1 d . 0
O7 O 0.27877(19) 0.66235(17) 0.05921(13) 0.0300(7) Uani 1 1 d . 0
C1 C 0.2257(3) 0.8706(3) -0.2553(2) 0.0395(13) Uani 1 1 d . 0
H1A H 0.2319 0.8895 -0.2932 0.047 Uiso 1 1 calc R 0
C2 C 0.2636(3) 0.9029(3) -0.2089(3) 0.0431(13) Uani 1 1 d . 0
H2A H 0.2971 0.9428 -0.2151 0.052 Uiso 1 1 calc R 0
C3 C 0.2512(3) 0.8749(3) -0.1525(3) 0.0390(12) Uani 1 1 d . 0
H3A H 0.2771 0.8969 -0.1213 0.047 Uiso 1 1 calc R 0
C4 C 0.1684(3) 0.7858(2) -0.18731(19) 0.0253(10) Uani 1 1 d . 0
C5 C 0.1777(3) 0.8091(3) -0.2448(2) 0.0301(10) Uani 1 1 d . 0
C6 C 0.1194(2) 0.7215(2) -0.17281(18) 0.0240(9) Uani 1 1 d . 0
C7 C 0.1362(3) 0.7683(3) -0.2910(2) 0.0343(11) Uani 1 1 d . 0
C8 C 0.2766(3) 0.6393(3) 0.2990(2) 0.0338(11) Uani 1 1 d . 0
H8A H 0.2627 0.6246 0.3367 0.041 Uiso 1 1 calc R 0
C9 C 0.2434(3) 0.6065(3) 0.2507(2) 0.0349(11) Uani 1 1 d . 0
H9A H 0.2065 0.5694 0.2553 0.042 Uiso 1 1 calc R 0
C10 C 0.2659(3) 0.6297(3) 0.1944(2) 0.0313(11) Uani 1 1 d . 0
H10A H 0.2440 0.6064 0.1619 0.038 Uiso 1 1 calc R 0
C11 C 0.3499(2) 0.7160(2) 0.23307(19) 0.0222(9) Uani 1 1 d . 0
C12 C 0.3317(3) 0.6953(3) 0.2902(2) 0.0273(10) Uani 1 1 d . 0
C13 C 0.4029(2) 0.7773(2) 0.22264(18) 0.0229(9) Uani 1 1 d . 0
C14 C 0.3704(3) 0.7339(3) 0.3386(2) 0.0329(11) Uani 1 1 d . 0
C15 C 0.2718(3) 0.7908(2) 0.02503(19) 0.0254(10) Uani 1 1 d . 0
C16 C 0.2465(3) 0.7065(2) 0.02467(19) 0.0250(9) Uani 1 1 d . 0
N1 N 0.0838(2) 0.6855(2) -0.21490(15) 0.0272(8) Uani 1 1 d . 0
H1B H 0.0556 0.6471 -0.2070 0.033 Uiso 1 1 calc R 0
N2 N 0.0922(2) 0.7104(2) -0.27290(16) 0.0321(9) Uani 1 1 d . 0
N3 N 0.2040(2) 0.8183(2) -0.14128(17) 0.0285(9) Uani 1 1 d . 0
N4 N 0.4345(2) 0.8134(2) 0.26544(15) 0.0287(9) Uani 1 1 d . 0
H4A H 0.4653 0.8503 0.2590 0.034 Uiso 1 1 calc R 0
N5 N 0.4171(2) 0.7909(2) 0.32201(16) 0.0333(9) Uani 1 1 d . 0
N6 N 0.3171(2) 0.6836(2) 0.18559(16) 0.0242(8) Uani 1 1 d . 0

loop_
_atom_site_aniso_label
_atom_site_aniso_U_11
_atom_site_aniso_U_22
_atom_site_aniso_U_33
_atom_site_aniso_U_23
_atom_site_aniso_U_13
_atom_site_aniso_U_12
Zn1 0.0311(3) 0.0274(3) 0.0239(3) 0.0008(2) -0.0078(2) -0.0029(2)
Zn2 0.0251(3) 0.0259(3) 0.0196(3) -0.00221(19) -0.0025(2) 0.0011(2)
O1 0.043(2) 0.0300(18) 0.0230(16) 0.0023(14) -0.0070(14) -0.0094(15)
O2 0.051(2) 0.067(3) 0.0224(18) 0.0093(17) -0.0006(16) 0.0067(19)
O3 0.0313(17) 0.0301(17) 0.0170(14) -0.0022(13) 0.0018(13) -0.0048(13)
O4 0.051(2) 0.070(3) 0.0179(17) 0.0098(16) 0.0016(16) 0.0045(19)
O5 0.046(2) 0.0282(18) 0.0344(18) 0.0023(15) -0.0196(16) -0.0084(15)
O6 0.0365(18) 0.0227(16) 0.0345(17) 0.0056(14) -0.0147(15) -0.0025(14)
O8 0.0372(19) 0.0238(16) 0.0333(17) -0.0014(14) -0.0147(15) -0.0052(13)
O7 0.0396(19) 0.0222(16) 0.0281(16) 0.0038(13) -0.0101(14) 0.0000(13)
C1 0.034(3) 0.042(3) 0.043(3) 0.017(2) 0.012(2) 0.009(2)
C2 0.035(3) 0.037(3) 0.058(3) 0.009(3) 0.007(3) -0.005(2)
C3 0.030(3) 0.036(3) 0.051(3) -0.002(2) -0.002(2) -0.002(2)
C4 0.025(2) 0.024(2) 0.027(2) -0.0001(18) -0.0005(19) 0.0081(17)
C5 0.030(2) 0.030(3) 0.031(2) 0.004(2) 0.003(2) 0.013(2)
C6 0.026(2) 0.023(2) 0.023(2) -0.0010(18) -0.0030(18) 0.0015(17)
C7 0.029(3) 0.044(3) 0.029(3) 0.006(2) 0.000(2) 0.015(2)
C8 0.033(3) 0.035(3) 0.033(3) 0.010(2) 0.007(2) 0.008(2)
C9 0.031(3) 0.028(3) 0.046(3) 0.005(2) 0.010(2) 0.004(2)
C10 0.032(3) 0.025(2) 0.037(3) -0.004(2) -0.004(2) 0.0015(19)
C11 0.021(2) 0.022(2) 0.024(2) -0.0010(17) 0.0028(17) 0.0074(16)
C12 0.028(2) 0.027(2) 0.027(2) 0.0045(19) 0.0009(19) 0.0096(19)
C13 0.024(2) 0.025(2) 0.020(2) -0.0020(17) 0.0015(17) 0.0085(17)
C14 0.033(3) 0.044(3) 0.022(2) 0.003(2) 0.000(2) 0.013(2)
C15 0.028(2) 0.024(2) 0.024(2) -0.0019(18) 0.0006(19) 0.0015(18)
C16 0.028(2) 0.024(2) 0.023(2) -0.0031(18) -0.0022(19) -0.0044(18)
N1 0.032(2) 0.029(2) 0.0210(18) -0.0012(16) -0.0010(16) -0.0012(16)
N2 0.036(2) 0.041(2) 0.0186(18) -0.0034(17) -0.0015(17) 0.0065(18)
N3 0.0227(19) 0.029(2) 0.034(2) -0.0009(17) -0.0028(16) 0.0002(16)
N4 0.029(2) 0.035(2) 0.0222(18) -0.0023(17) -0.0019(16) -0.0046(17)
N5 0.039(2) 0.042(2) 0.0188(18) -0.0010(17) -0.0019(17) 0.0031(19)
N6 0.0245(19) 0.0226(19) 0.0254(19) -0.0008(15) -0.0002(15) 0.0010(15)

loop_
_atom_type_symbol
_atom_type_description
_atom_type_scat_dispersion_real
_atom_type_scat_dispersion_imag
_atom_type_scat_source
C C 0.0033 0.0016 'International Tables Vol C Tables 4.2.6.8 and 6.1.1.4'
H H 0.0000 0.0000 'International Tables Vol C Tables 4.2.6.8 and 6.1.1.4'
N N 0.0061 0.0033 'International Tables Vol C Tables 4.2.6.8 and 6.1.1.4'
O O 0.0106 0.0060 'International Tables Vol C Tables 4.2.6.8 and 6.1.1.4'
Zn Zn 0.2839 1.4301 'International Tables Vol C Tables 4.2.6.8 and 6.1.1.4'

loop_
_geom_angle_atom_site_label_1
_geom_angle_atom_site_label_2
_geom_angle_atom_site_label_3
_geom_angle
_geom_angle_site_symmetry_1
_geom_angle_site_symmetry_3
O5 Zn1 O1 89.81(13) . .
O5 Zn1 N1 117.24(15) . 16_665
O1 Zn1 N1 100.43(15) . 16_665
O5 Zn1 O6 81.11(12) . .
O1 Zn1 O6 160.56(14) . .
N1 Zn1 O6 99.01(14) 16_665 .
O5 Zn1 N3 130.14(15) . .
O1 Zn1 N3 80.06(14) . .
N1 Zn1 N3 112.60(15) 16_665 .
O6 Zn1 N3 92.66(14) . .
O3 Zn2 O8 122.09(14) 12_766 .
O3 Zn2 N6 113.87(13) 12_766 .
O8 Zn2 N6 123.78(14) . .
O3 Zn2 O7 101.70(13) 12_766 .
O8 Zn2 O7 82.64(12) . .
N6 Zn2 O7 91.59(14) . .
O3 Zn2 O3 95.65(17) 12_766 .
O8 Zn2 O3 90.17(12) . .
N6 Zn2 O3 79.13(13) . .
O7 Zn2 O3 162.49(13) . .
C6 O1 Zn1 113.0(3) . .
C13 O3 Zn2 123.5(3) . 15_565
C13 O3 Zn2 112.3(3) . .
Zn2 O3 Zn2 123.83(14) 15_565 .
C16 O5 Zn1 114.0(3) . .
C15 O6 Zn1 111.3(3) . .
C15 O8 Zn2 112.7(3) . .
C16 O7 Zn2 109.9(3) . .
C2 C1 C5 119.1(5) . .
C1 C2 C3 119.0(5) . .
N3 C3 C2 123.0(5) . .
N3 C4 C5 123.6(4) . .
N3 C4 C6 115.4(4) . .
C5 C4 C6 121.0(4) . .
C4 C5 C1 117.7(5) . .
C4 C5 C7 118.1(4) . .
C1 C5 C7 124.1(5) . .
O1 C6 N1 121.1(4) . .
O1 C6 C4 119.2(4) . .
N1 C6 C4 119.6(4) . .
O2 C7 N2 120.7(5) . .
O2 C7 C5 123.1(5) . .
N2 C7 C5 116.1(4) . .
C9 C8 C12 118.7(4) . .
C8 C9 C10 119.2(5) . .
N6 C10 C9 122.7(4) . .
N6 C11 C12 122.4(4) . .
N6 C11 C13 117.5(4) . .
C12 C11 C13 120.0(4) . .
C11 C12 C8 118.7(4) . .
C11 C12 C14 118.3(4) . .
C8 C12 C14 123.0(4) . .
N4 C13 O3 121.4(4) . .
N4 C13 C11 121.6(4) . .
O3 C13 C11 117.0(4) . .
O4 C14 N5 121.6(5) . .
O4 C14 C12 123.6(5) . .
N5 C14 C12 114.8(4) . .
O6 C15 O8 126.0(4) . .
O6 C15 C16 117.1(4) . .
O8 C15 C16 116.9(4) . .
O7 C16 O5 125.9(4) . .
O7 C16 C15 117.7(4) . .
O5 C16 C15 116.4(4) . .
C6 N1 N2 119.2(4) . .
C6 N1 Zn1 114.7(3) . 11_565
N2 N1 Zn1 126.0(3) . 11_565
C7 N2 N1 126.0(4) . .
C3 N3 C4 117.6(4) . .
C3 N3 Zn1 131.6(4) . .
C4 N3 Zn1 110.1(3) . .
C13 N4 N5 117.7(4) . .
C14 N5 N4 127.5(4) . .
C10 N6 C11 118.3(4) . .
C10 N6 Zn2 128.2(3) . .
C11 N6 Zn2 113.3(3) . .

loop_
_geom_bond_atom_site_label_1
_geom_bond_atom_site_label_2
_geom_bond_distance
_geom_bond_site_symmetry_2
Zn1 O5 2.021(3) .
Zn1 O1 2.041(3) .
Zn1 N1 2.055(4) 16_665
Zn1 O6 2.100(3) .
Zn1 N3 2.103(4) .
Zn2 O3 1.970(3) 12_766
Zn2 O8 1.999(3) .
Zn2 N6 2.062(4) .
Zn2 O7 2.089(3) .
Zn2 O3 2.137(3) .
O1 C6 1.271(5) .
O2 C7 1.237(6) .
O3 C13 1.326(5) .
O3 Zn2 1.970(3) 15_565
O4 C14 1.245(6) .
O5 C16 1.255(5) .
O6 C15 1.249(5) .
O8 C15 1.258(5) .
O7 C16 1.245(5) .
C1 C2 1.373(8) .
C1 C5 1.397(7) .
C2 C3 1.391(8) .
C3 N3 1.325(6) .
C4 N3 1.349(6) .
C4 C5 1.381(6) .
C4 C6 1.464(6) .
C5 C7 1.470(7) .
C6 N1 1.309(6) .
C7 N2 1.347(7) .
C8 C9 1.372(7) .
C8 C12 1.401(7) .
C9 C10 1.400(7) .
C10 N6 1.327(6) .
C11 N6 1.353(6) .
C11 C12 1.388(6) .
C11 C13 1.448(6) .
C12 C14 1.463(7) .
C13 N4 1.290(6) .
C14 N5 1.355(7) .
C15 C16 1.553(6) .
N1 N2 1.398(5) .
N1 Zn1 2.055(4) 11_565
N4 N5 1.381(5) .
